data_4129645
loop_
_publ_author_name
'Lu, Zhaohong'
'Li, Hailong'
'Bian, Ming'
'Li, Ang'

_publ_section_title
;
 Total Synthesis of Epoxyeujindole A.
;
_journal_issue 43
_journal_name_full 'Journal of the American Chemical Society'
_journal_page_first 13764
_journal_page_last 13767
_journal_paper_doi 10.1021/jacs.5b09198
_journal_volume 137
_journal_year 2015
_chemical_formula_sum 'C33 H37 N O4 S'
_chemical_formula_weight 543.69
_space_group_crystal_system triclinic
_space_group_IT_number 2
_space_group_name_Hall '-P 1'
_space_group_name_H-M_alt 'P -1'
_atom_sites_solution_hydrogens geom
_audit_creation_method SHELXL-2013
_cell_angle_alpha 102.123(11)
_cell_angle_beta 92.776(10)
_cell_angle_gamma 115.930(9)
_cell_formula_units_Z 2
_cell_length_a 10.213(4)
_cell_length_b 11.096(5)
_cell_length_c 15.471(7)
_cell_measurement_reflns_used 806
_cell_measurement_temperature 293(2)
_cell_measurement_theta_max 38.369
_cell_measurement_theta_min 4.399
_cell_volume 1521.8(12)
_computing_cell_refinement 'Bruker SMART'
_computing_data_collection 'Bruker SMART'
_computing_data_reduction 'Bruker SHELXTL'
_computing_molecular_graphics 'Bruker SHELXTL'
_computing_publication_material 'Bruker SHELXTL'
_computing_structure_refinement 'SHELXL-2013 (Sheldrick, 2013)'
_computing_structure_solution 'Bruker SHELXTL'
_diffrn_ambient_temperature 293(2)
_diffrn_measured_fraction_theta_full 0.975
_diffrn_measured_fraction_theta_max 0.995
_diffrn_measurement_device_type 'CCD area detector'
_diffrn_measurement_method 'phi and omega scans'
_diffrn_radiation_type MoK\a
_diffrn_radiation_wavelength 0.71073
_diffrn_reflns_av_R_equivalents 0.0630
_diffrn_reflns_av_unetI/netI 0.1539
_diffrn_reflns_Laue_measured_fraction_full 0.975
_diffrn_reflns_Laue_measured_fraction_max 0.995
_diffrn_reflns_limit_h_max 12
_diffrn_reflns_limit_h_min -12
_diffrn_reflns_limit_k_max 13
_diffrn_reflns_limit_k_min -9
_diffrn_reflns_limit_l_max 13
_diffrn_reflns_limit_l_min -18
_diffrn_reflns_number 8458
_diffrn_reflns_point_group_measured_fraction_full 0.975
_diffrn_reflns_point_group_measured_fraction_max 0.995
_diffrn_reflns_theta_full 25.242
_diffrn_reflns_theta_max 25.050
_diffrn_reflns_theta_min 2.112
_exptl_absorpt_coefficient_mu 0.142
_exptl_absorpt_correction_T_max 0.7457
_exptl_absorpt_correction_T_min 0.4741
_exptl_absorpt_correction_type multi-scan
_exptl_absorpt_process_details sadabs
_exptl_crystal_colour clolorless
_exptl_crystal_density_diffrn 1.187
_exptl_crystal_description prismatic
_exptl_crystal_F_000 580
_exptl_crystal_size_max 0.175
_exptl_crystal_size_mid 0.133
_exptl_crystal_size_min 0.057
_platon_squeeze_details
;
;
_refine_diff_density_max 0.328
_refine_diff_density_min -0.327
_refine_diff_density_rms 0.061
_refine_ls_extinction_method none
_refine_ls_goodness_of_fit_ref 0.898
_refine_ls_hydrogen_treatment constr
_refine_ls_matrix_type full
_refine_ls_number_parameters 356
_refine_ls_number_reflns 5375
_refine_ls_number_restraints 1
_refine_ls_restrained_S_all 0.900
_refine_ls_R_factor_all 0.1612
_refine_ls_R_factor_gt 0.0832
_refine_ls_shift/su_max 0.000
_refine_ls_shift/su_mean 0.000
_refine_ls_structure_factor_coef Fsqd
_refine_ls_weighting_details 'w=1/[\s^2^(Fo^2^)+(0.0855P)^2^] where P=(Fo^2^+2Fc^2^)/3'
_refine_ls_weighting_scheme calc
_refine_ls_wR_factor_gt 0.1829
_refine_ls_wR_factor_ref 0.2104
_reflns_Friedel_coverage 0.000
_reflns_number_gt 2473
_reflns_number_total 5375
_reflns_threshold_expression 'I > 2\s(I)'
_cod_data_source_file ja5b09198_si_004.cif
_cod_data_source_block cd214723
_cod_original_cell_volume 1521.8(11)
_cod_database_code 4129645
_shelx_space_group_comment
; 
The symmetry employed for this shelxl refinement is uniquely defined 
by the following loop, which should always be used as a source of 
symmetry information in preference to the above space-group names. 
They are only intended as comments. 
;
_shelxl_version_number 2013-4

loop_
_space_group_symop_operation_xyz
'x, y, z'
'-x, -y, -z'

loop_
_atom_site_label
_atom_site_type_symbol
_atom_site_fract_x
_atom_site_fract_y
_atom_site_fract_z
_atom_site_U_iso_or_equiv
_atom_site_adp_type
_atom_site_occupancy
_atom_site_site_symmetry_order
_atom_site_calc_flag
_atom_site_refinement_flags_posn
_atom_site_refinement_flags_adp
S1 S -0.23968(13) 0.43515(12) 0.38520(9) 0.0452(4) Uani 1 1 d . .
N1 N -0.2648(4) 0.5492(4) 0.4629(3) 0.0415(10) Uani 1 1 d . .
O1 O -0.4169(4) 0.9970(4) 0.6066(3) 0.0982(15) Uani 1 1 d . U
O2 O -0.1297(4) 0.8140(4) 0.8793(3) 0.0731(12) Uani 1 1 d . .
O3 O -0.1610(3) 0.3850(3) 0.4338(2) 0.0541(9) Uani 1 1 d . .
O4 O -0.3793(3) 0.3439(3) 0.3310(2) 0.0582(10) Uani 1 1 d . .
C1 C -0.3590(4) 0.6071(4) 0.4511(3) 0.0399(11) Uani 1 1 d . .
C2 C -0.4706(5) 0.5704(5) 0.3819(3) 0.0521(13) Uani 1 1 d . .
H2 H -0.4928 0.4966 0.3325 0.063 Uiso 1 1 calc R U
C3 C -0.5472(5) 0.6450(6) 0.3880(4) 0.0623(15) Uani 1 1 d . .
H3 H -0.6252 0.6196 0.3431 0.075 Uiso 1 1 calc R U
C4 C -0.5106(5) 0.7587(5) 0.4602(4) 0.0583(15) Uani 1 1 d . .
H4 H -0.5639 0.8087 0.4620 0.070 Uiso 1 1 calc R U
C5 C -0.3977(5) 0.7990(5) 0.5289(3) 0.0471(12) Uani 1 1 d . .
C6 C -0.3195(4) 0.7194(4) 0.5266(3) 0.0381(11) Uani 1 1 d . .
C7 C -0.2026(5) 0.7232(4) 0.5842(3) 0.0421(12) Uani 1 1 d . .
C8 C -0.1717(5) 0.6230(5) 0.5427(3) 0.0473(12) Uani 1 1 d . .
H8 H -0.0971 0.6056 0.5647 0.057 Uiso 1 1 calc R U
C9 C -0.3523(6) 0.9327(6) 0.5993(4) 0.0641(16) Uani 1 1 d . U
H9 H -0.2664 0.9658 0.6398 0.077 Uiso 1 1 calc R U
C10 C -0.1343(5) 0.8082(5) 0.6780(3) 0.0467(12) Uani 1 1 d . .
C11 C -0.2186(5) 0.8270(5) 0.7380(4) 0.0582(15) Uani 1 1 d . .
H11 H -0.3195 0.7916 0.7203 0.070 Uiso 1 1 calc R U
C12 C -0.1507(6) 0.9048(6) 0.8334(4) 0.0637(16) Uani 1 1 d . .
H12 H -0.2113 0.9439 0.8630 0.076 Uiso 1 1 calc R U
C13 C 0.0048(5) 1.0157(5) 0.8387(4) 0.0594(15) Uani 1 1 d . .
H13A H 0.0474 1.0725 0.8994 0.071 Uiso 1 1 calc R U
H13B H 0.0095 1.0744 0.7993 0.071 Uiso 1 1 calc R U
C14 C 0.0797(5) 0.9236(5) 0.8061(3) 0.0496(13) Uani 1 1 d . .
C15 C 0.0296(5) 0.8629(4) 0.7049(3) 0.0408(11) Uani 1 1 d . .
H15 H 0.0439 0.7795 0.6922 0.049 Uiso 1 1 calc R U
C16 C 0.1170(5) 0.9462(5) 0.6410(4) 0.0597(15) Uani 1 1 d . .
H16 H 0.0891 0.8816 0.5816 0.072 Uiso 1 1 calc R U
C17 C 0.2800(5) 0.9945(6) 0.6705(4) 0.0710(17) Uani 1 1 d . .
H17A H 0.2987 0.9147 0.6630 0.085 Uiso 1 1 calc R U
H17B H 0.3375 1.0517 0.6332 0.085 Uiso 1 1 calc R U
C18 C 0.3261(6) 1.0755(6) 0.7659(4) 0.0733(18) Uani 1 1 d . .
H18A H 0.3059 1.1543 0.7721 0.088 Uiso 1 1 calc R U
H18B H 0.4320 1.1115 0.7810 0.088 Uiso 1 1 calc R U
C19 C 0.2503(5) 0.9940(5) 0.8355(4) 0.0601(15) Uani 1 1 d . .
C20 C 0.3077(6) 1.1043(6) 0.9271(4) 0.0746(18) Uani 1 1 d . .
H20A H 0.4119 1.1373 0.9425 0.112 Uiso 1 1 calc R U
H20B H 0.2580 1.0632 0.9724 0.112 Uiso 1 1 calc R U
H20C H 0.2886 1.1804 0.9230 0.112 Uiso 1 1 calc R U
C21 C 0.0870(7) 0.8039(7) 0.9319(4) 0.0842(19) Uani 1 1 d . .
H21A H 0.0312 0.7202 0.9509 0.101 Uiso 1 1 calc R U
H21B H 0.1029 0.8824 0.9806 0.101 Uiso 1 1 calc R U
C22 C -0.0015(5) 0.8031(6) 0.8521(4) 0.0590(15) Uani 1 1 d . .
H22 H -0.0342 0.7143 0.8075 0.071 Uiso 1 1 calc R U
C23 C 0.2370(7) 0.8124(7) 0.9141(4) 0.0836(19) Uani 1 1 d . .
H23A H 0.2286 0.7197 0.9007 0.100 Uiso 1 1 calc R U
H23B H 0.3087 0.8667 0.9682 0.100 Uiso 1 1 calc R U
C24 C 0.2940(5) 0.8776(5) 0.8367(4) 0.0596(15) Uani 1 1 d . .
H24 H 0.2420 0.8049 0.7811 0.072 Uiso 1 1 calc R U
C25 C 0.4555(5) 0.9172(7) 0.8392(4) 0.097(2) Uani 1 1 d . .
H25A H 0.5119 0.9962 0.8888 0.145 Uiso 1 1 calc R U
H25B H 0.4852 0.9397 0.7844 0.145 Uiso 1 1 calc R U
H25C H 0.4723 0.8409 0.8461 0.145 Uiso 1 1 calc R U
C26 C 0.0841(7) 1.0632(6) 0.6315(5) 0.090(2) Uani 1 1 d . .
H26A H 0.1269 1.1371 0.6854 0.135 Uiso 1 1 calc R U
H26B H -0.0207 1.0302 0.6214 0.135 Uiso 1 1 calc R U
H26C H 0.1252 1.0967 0.5818 0.135 Uiso 1 1 calc R U
C27 C -0.1209(5) 0.5351(4) 0.3218(3) 0.0436(12) Uani 1 1 d . .
C28 C 0.0247(6) 0.6160(5) 0.3554(4) 0.0584(14) Uani 1 1 d . .
H28 H 0.0611 0.6221 0.4133 0.070 Uiso 1 1 calc R U
C29 C 0.1176(6) 0.6885(5) 0.3030(4) 0.0629(16) Uani 1 1 d . .
H29 H 0.2164 0.7457 0.3271 0.075 Uiso 1 1 calc R U
C30 C 0.0705(6) 0.6799(5) 0.2176(4) 0.0601(15) Uani 1 1 d . .
C31 C -0.0761(7) 0.6019(6) 0.1854(4) 0.0709(16) Uani 1 1 d . .
H31 H -0.1119 0.5973 0.1278 0.085 Uiso 1 1 calc R U
C32 C -0.1725(6) 0.5295(6) 0.2372(4) 0.0640(15) Uani 1 1 d . .
H32 H -0.2725 0.4770 0.2144 0.077 Uiso 1 1 calc R U
C33 C 0.1758(7) 0.7558(7) 0.1608(5) 0.094(2) Uani 1 1 d . .
H33A H 0.2433 0.7177 0.1492 0.142 Uiso 1 1 calc R U
H33B H 0.2298 0.8523 0.1918 0.142 Uiso 1 1 calc R U
H33C H 0.1217 0.7461 0.1052 0.142 Uiso 1 1 calc R U

loop_
_atom_site_aniso_label
_atom_site_aniso_U_11
_atom_site_aniso_U_22
_atom_site_aniso_U_33
_atom_site_aniso_U_23
_atom_site_aniso_U_13
_atom_site_aniso_U_12
S1 0.0461(7) 0.0391(7) 0.0453(9) -0.0006(6) 0.0016(6) 0.0207(6)
N1 0.036(2) 0.043(2) 0.040(3) -0.0028(18) -0.0037(19) 0.0208(17)
O1 0.089(3) 0.084(3) 0.129(4) -0.004(3) 0.000(3) 0.061(2)
O2 0.068(3) 0.095(3) 0.053(3) 0.018(2) 0.018(2) 0.033(2)
O3 0.064(2) 0.050(2) 0.058(2) 0.0088(17) 0.0027(19) 0.0370(17)
O4 0.0454(19) 0.0482(19) 0.060(3) -0.0079(17) -0.0013(18) 0.0132(15)
C1 0.033(2) 0.045(3) 0.046(3) 0.015(2) 0.010(2) 0.020(2)
C2 0.042(3) 0.060(3) 0.049(4) 0.007(3) 0.001(3) 0.022(2)
C3 0.052(3) 0.084(4) 0.065(4) 0.024(3) 0.002(3) 0.042(3)
C4 0.053(3) 0.063(3) 0.077(5) 0.023(3) 0.011(3) 0.041(3)
C5 0.046(3) 0.055(3) 0.055(4) 0.022(3) 0.017(3) 0.031(2)
C6 0.032(2) 0.042(3) 0.042(3) 0.010(2) 0.007(2) 0.019(2)
C7 0.041(3) 0.042(3) 0.039(3) -0.002(2) -0.001(2) 0.022(2)
C8 0.041(3) 0.057(3) 0.043(3) 0.001(2) -0.008(3) 0.028(2)
C9 0.075(4) 0.077(4) 0.071(4) 0.023(3) 0.024(3) 0.058(3)
C10 0.051(3) 0.046(3) 0.045(3) 0.001(2) 0.003(3) 0.028(2)
C11 0.045(3) 0.060(3) 0.061(4) -0.002(3) 0.008(3) 0.024(2)
C12 0.060(3) 0.083(4) 0.047(4) 0.004(3) 0.021(3) 0.036(3)
C13 0.057(3) 0.062(3) 0.055(4) 0.001(3) 0.011(3) 0.031(3)
C14 0.049(3) 0.050(3) 0.040(3) -0.006(2) 0.001(3) 0.023(2)
C15 0.043(3) 0.041(3) 0.035(3) 0.002(2) 0.010(2) 0.019(2)
C16 0.050(3) 0.059(3) 0.067(4) 0.010(3) 0.010(3) 0.024(3)
C17 0.048(3) 0.077(4) 0.074(5) 0.009(3) 0.019(3) 0.019(3)
C18 0.058(3) 0.062(4) 0.076(5) -0.001(3) 0.012(4) 0.015(3)
C19 0.053(3) 0.056(3) 0.054(4) -0.016(3) -0.001(3) 0.024(3)
C20 0.057(3) 0.074(4) 0.064(4) -0.020(3) -0.006(3) 0.023(3)
C21 0.083(4) 0.103(5) 0.050(4) 0.006(4) -0.002(4) 0.036(4)
C22 0.055(3) 0.070(4) 0.045(4) 0.005(3) 0.006(3) 0.027(3)
C23 0.088(5) 0.099(5) 0.053(4) 0.005(4) -0.016(4) 0.043(4)
C24 0.053(3) 0.061(3) 0.051(4) -0.011(3) -0.007(3) 0.026(3)
C25 0.052(4) 0.117(5) 0.089(6) -0.041(4) -0.019(4) 0.044(4)
C26 0.095(5) 0.082(5) 0.093(6) 0.037(4) 0.026(4) 0.032(4)
C27 0.047(3) 0.044(3) 0.039(3) -0.001(2) -0.007(3) 0.027(2)
C28 0.055(3) 0.067(4) 0.056(4) 0.014(3) -0.005(3) 0.033(3)
C29 0.047(3) 0.055(3) 0.088(5) 0.023(3) 0.008(3) 0.024(3)
C30 0.070(4) 0.057(3) 0.063(4) 0.020(3) 0.011(3) 0.037(3)
C31 0.072(4) 0.088(4) 0.050(4) 0.019(3) 0.004(4) 0.035(3)
C32 0.059(3) 0.070(4) 0.055(4) 0.006(3) -0.003(3) 0.027(3)
C33 0.082(4) 0.114(5) 0.112(6) 0.066(5) 0.045(5) 0.047(4)

loop_
_atom_type_symbol
_atom_type_description
_atom_type_scat_dispersion_real
_atom_type_scat_dispersion_imag
_atom_type_scat_source
C C 0.0033 0.0016 'International Tables Vol C Tables 4.2.6.8 and 6.1.1.4'
H H 0.0000 0.0000 'International Tables Vol C Tables 4.2.6.8 and 6.1.1.4'
N N 0.0061 0.0033 'International Tables Vol C Tables 4.2.6.8 and 6.1.1.4'
O O 0.0106 0.0060 'International Tables Vol C Tables 4.2.6.8 and 6.1.1.4'
S S 0.1246 0.1234 'International Tables Vol C Tables 4.2.6.8 and 6.1.1.4'

loop_
_geom_angle_atom_site_label_1
_geom_angle_atom_site_label_2
_geom_angle_atom_site_label_3
_geom_angle
O4 S1 O3 121.4(2)
O4 S1 N1 107.04(18)
O3 S1 N1 104.8(2)
O4 S1 C27 109.6(2)
O3 S1 C27 108.0(2)
N1 S1 C27 104.6(2)
C8 N1 C1 108.5(4)
C8 N1 S1 123.6(3)
C1 N1 S1 126.5(3)
C12 O2 C22 106.4(4)
C2 C1 N1 130.5(4)
C2 C1 C6 123.0(4)
N1 C1 C6 106.5(4)
C3 C2 C1 118.2(5)
C3 C2 H2 120.9
C1 C2 H2 120.9
C2 C3 C4 121.0(5)
C2 C3 H3 119.5
C4 C3 H3 119.5
C5 C4 C3 121.7(4)
C5 C4 H4 119.1
C3 C4 H4 119.1
C4 C5 C6 118.7(5)
C4 C5 C9 118.8(4)
C6 C5 C9 122.3(5)
C1 C6 C5 117.3(4)
C1 C6 C7 106.9(4)
C5 C6 C7 135.8(4)
C8 C7 C6 107.3(4)
C8 C7 C10 123.1(4)
C6 C7 C10 129.3(4)
C7 C8 N1 110.7(4)
C7 C8 H8 124.7
N1 C8 H8 124.7
O1 C9 C5 124.6(6)
O1 C9 H9 117.7
C5 C9 H9 117.7
C11 C10 C7 120.4(4)
C11 C10 C15 121.1(4)
C7 C10 C15 118.3(4)
C10 C11 C12 120.2(5)
C10 C11 H11 119.9
C12 C11 H11 119.9
O2 C12 C11 109.0(5)
O2 C12 C13 102.9(5)
C11 C12 C13 110.6(4)
O2 C12 H12 111.3
C11 C12 H12 111.3
C13 C12 H12 111.3
C12 C13 C14 99.8(4)
C12 C13 H13A 111.8
C14 C13 H13A 111.8
C12 C13 H13B 111.8
C14 C13 H13B 111.8
H13A C13 H13B 109.5
C15 C14 C13 107.7(4)
C15 C14 C19 114.1(4)
C13 C14 C19 115.3(4)
C15 C14 C22 107.3(4)
C13 C14 C22 99.9(4)
C19 C14 C22 111.4(4)
C10 C15 C14 112.7(4)
C10 C15 C16 111.1(4)
C14 C15 C16 119.0(4)
C10 C15 H15 104.1
C14 C15 H15 104.1
C16 C15 H15 104.1
C26 C16 C17 112.7(5)
C26 C16 C15 114.4(4)
C17 C16 C15 108.2(5)
C26 C16 H16 107.0
C17 C16 H16 107.0
C15 C16 H16 107.0
C18 C17 C16 110.5(4)
C18 C17 H17A 109.5
C16 C17 H17A 109.5
C18 C17 H17B 109.5
C16 C17 H17B 109.5
H17A C17 H17B 108.1
C17 C18 C19 115.7(5)
C17 C18 H18A 108.4
C19 C18 H18A 108.4
C17 C18 H18B 108.4
C19 C18 H18B 108.4
H18A C18 H18B 107.4
C24 C19 C20 110.8(5)
C24 C19 C14 107.3(4)
C20 C19 C14 114.5(4)
C24 C19 C18 110.7(4)
C20 C19 C18 104.9(4)
C14 C19 C18 108.5(5)
C19 C20 H20A 109.5
C19 C20 H20B 109.5
H20A C20 H20B 109.5
C19 C20 H20C 109.5
H20A C20 H20C 109.5
H20B C20 H20C 109.5
C22 C21 C23 113.1(5)
C22 C21 H21A 109.0
C23 C21 H21A 109.0
C22 C21 H21B 109.0
C23 C21 H21B 109.0
H21A C21 H21B 107.8
O2 C22 C21 108.3(4)
O2 C22 C14 107.0(4)
C21 C22 C14 115.6(5)
O2 C22 H22 108.6
C21 C22 H22 108.6
C14 C22 H22 108.6
C21 C23 C24 113.6(5)
C21 C23 H23A 108.8
C24 C23 H23A 108.8
C21 C23 H23B 108.8
C24 C23 H23B 108.8
H23A C23 H23B 107.7
C25 C24 C23 110.2(5)
C25 C24 C19 116.1(5)
C23 C24 C19 110.0(4)
C25 C24 H24 106.7
C23 C24 H24 106.7
C19 C24 H24 106.7
C24 C25 H25A 109.5
C24 C25 H25B 109.5
H25A C25 H25B 109.5
C24 C25 H25C 109.5
H25A C25 H25C 109.5
H25B C25 H25C 109.5
C16 C26 H26A 109.5
C16 C26 H26B 109.5
H26A C26 H26B 109.5
C16 C26 H26C 109.5
H26A C26 H26C 109.5
H26B C26 H26C 109.5
C28 C27 C32 119.4(5)
C28 C27 S1 120.2(4)
C32 C27 S1 120.3(4)
C27 C28 C29 119.3(5)
C27 C28 H28 120.4
C29 C28 H28 120.4
C30 C29 C28 122.4(5)
C30 C29 H29 118.8
C28 C29 H29 118.8
C29 C30 C31 117.8(6)
C29 C30 C33 121.1(6)
C31 C30 C33 121.1(6)
C30 C31 C32 121.0(6)
C30 C31 H31 119.5
C32 C31 H31 119.5
C27 C32 C31 120.0(5)
C27 C32 H32 120.0
C31 C32 H32 120.0
C30 C33 H33A 109.5
C30 C33 H33B 109.5
H33A C33 H33B 109.5
C30 C33 H33C 109.5
H33A C33 H33C 109.5
H33B C33 H33C 109.5

loop_
_geom_bond_atom_site_label_1
_geom_bond_atom_site_label_2
_geom_bond_distance
S1 O4 1.424(3)
S1 O3 1.425(3)
S1 N1 1.669(3)
S1 C27 1.749(5)
N1 C8 1.371(6)
N1 C1 1.394(5)
O1 C9 1.158(5)
O2 C12 1.427(7)
O2 C22 1.442(6)
C1 C2 1.379(6)
C1 C6 1.408(6)
C2 C3 1.359(6)
C2 H2 0.9300
C3 C4 1.391(7)
C3 H3 0.9300
C4 C5 1.375(7)
C4 H4 0.9300
C5 C6 1.423(6)
C5 C9 1.508(7)
C6 C7 1.435(6)
C7 C8 1.333(6)
C7 C10 1.494(6)
C8 H8 0.9300
C9 H9 0.9300
C10 C11 1.341(6)
C10 C15 1.510(6)
C11 C12 1.500(7)
C11 H11 0.9300
C12 C13 1.509(7)
C12 H12 0.9800
C13 C14 1.546(6)
C13 H13A 0.9700
C13 H13B 0.9700
C14 C15 1.532(6)
C14 C19 1.561(7)
C14 C22 1.570(7)
C15 C16 1.541(7)
C15 H15 0.9800
C16 C26 1.509(7)
C16 C17 1.519(7)
C16 H16 0.9800
C17 C18 1.488(7)
C17 H17A 0.9700
C17 H17B 0.9700
C18 C19 1.566(8)
C18 H18A 0.9700
C18 H18B 0.9700
C19 C24 1.543(7)
C19 C20 1.553(7)
C20 H20A 0.9600
C20 H20B 0.9600
C20 H20C 0.9600
C21 C22 1.491(7)
C21 C23 1.535(8)
C21 H21A 0.9700
C21 H21B 0.9700
C22 H22 0.9800
C23 C24 1.536(8)
C23 H23A 0.9700
C23 H23B 0.9700
C24 C25 1.506(6)
C24 H24 0.9800
C25 H25A 0.9600
C25 H25B 0.9600
C25 H25C 0.9600
C26 H26A 0.9600
C26 H26B 0.9600
C26 H26C 0.9600
C27 C28 1.360(6)
C27 C32 1.366(7)
C28 C29 1.374(7)
C28 H28 0.9300
C29 C30 1.353(8)
C29 H29 0.9300
C30 C31 1.361(7)
C30 C33 1.499(7)
C31 C32 1.383(7)
C31 H31 0.9300
C32 H32 0.9300
C33 H33A 0.9600
C33 H33B 0.9600
C33 H33C 0.9600

loop_
_geom_hbond_atom_site_label_D
_geom_hbond_atom_site_label_H
_geom_hbond_atom_site_label_A
_geom_hbond_distance_DH
_geom_hbond_distance_HA
_geom_hbond_distance_DA
_geom_hbond_angle_DHA
_geom_hbond_site_symmetry_A
C2 H2 O4 0.93 2.43 3.016(6) 120.7 .
C2 H2 O4 0.93 2.43 3.016(6) 120.7 .
C2 H2 O4 0.93 2.43 3.016(6) 120.7 .
C8 H8 O3 0.93 2.59 3.442(5) 152.2 2_566
C28 H28 O3 0.93 2.56 3.486(7) 174.1 2_566
C2 H2 O4 0.93 2.43 3.016(6) 120.7 .

loop_
_geom_torsion_atom_site_label_1
_geom_torsion_atom_site_label_2
_geom_torsion_atom_site_label_3
_geom_torsion_atom_site_label_4
_geom_torsion
O4 S1 N1 C8 158.1(4)
O3 S1 N1 C8 27.9(4)
C27 S1 N1 C8 -85.7(4)
O4 S1 N1 C1 -37.0(4)
O3 S1 N1 C1 -167.2(3)
C27 S1 N1 C1 79.2(4)
C8 N1 C1 C2 179.7(5)
S1 N1 C1 C2 12.9(7)
C8 N1 C1 C6 0.2(5)
S1 N1 C1 C6 -166.6(3)
N1 C1 C2 C3 179.4(5)
C6 C1 C2 C3 -1.2(7)
C1 C2 C3 C4 2.5(8)
C2 C3 C4 C5 -1.1(8)
C3 C4 C5 C6 -1.7(7)
C3 C4 C5 C9 172.8(5)
C2 C1 C6 C5 -1.5(7)
N1 C1 C6 C5 178.0(3)
C2 C1 C6 C7 178.7(4)
N1 C1 C6 C7 -1.7(5)
C4 C5 C6 C1 2.9(6)
C9 C5 C6 C1 -171.4(4)
C4 C5 C6 C7 -177.5(5)
C9 C5 C6 C7 8.2(8)
C1 C6 C7 C8 2.7(5)
C5 C6 C7 C8 -177.0(5)
C1 C6 C7 C10 -170.7(5)
C5 C6 C7 C10 9.6(8)
C6 C7 C8 N1 -2.6(5)
C10 C7 C8 N1 171.3(4)
C1 N1 C8 C7 1.6(5)
S1 N1 C8 C7 168.8(3)
C4 C5 C9 O1 9.9(8)
C6 C5 C9 O1 -175.8(5)
C8 C7 C10 C11 -131.2(5)
C6 C7 C10 C11 41.3(7)
C8 C7 C10 C15 44.3(7)
C6 C7 C10 C15 -143.2(5)
C7 C10 C11 C12 176.1(5)
C15 C10 C11 C12 0.8(7)
C22 O2 C12 C11 77.0(5)
C22 O2 C12 C13 -40.4(5)
C10 C11 C12 O2 -80.4(6)
C10 C11 C12 C13 32.0(7)
O2 C12 C13 C14 49.5(5)
C11 C12 C13 C14 -66.8(6)
C12 C13 C14 C15 73.8(5)
C12 C13 C14 C19 -157.6(5)
C12 C13 C14 C22 -38.1(5)
C11 C10 C15 C14 6.5(6)
C7 C10 C15 C14 -168.9(4)
C11 C10 C15 C16 -130.0(5)
C7 C10 C15 C16 54.6(5)
C13 C14 C15 C10 -45.1(5)
C19 C14 C15 C10 -174.3(4)
C22 C14 C15 C10 61.7(5)
C13 C14 C15 C16 87.6(5)
C19 C14 C15 C16 -41.6(6)
C22 C14 C15 C16 -165.6(4)
C10 C15 C16 C26 54.9(6)
C14 C15 C16 C26 -78.5(6)
C10 C15 C16 C17 -178.5(4)
C14 C15 C16 C17 48.1(6)
C26 C16 C17 C18 71.6(7)
C15 C16 C17 C18 -56.0(6)
C16 C17 C18 C19 63.1(7)
C15 C14 C19 C24 -80.1(5)
C13 C14 C19 C24 154.5(4)
C22 C14 C19 C24 41.6(5)
C15 C14 C19 C20 156.4(5)
C13 C14 C19 C20 31.0(7)
C22 C14 C19 C20 -81.8(5)
C15 C14 C19 C18 39.6(5)
C13 C14 C19 C18 -85.8(5)
C22 C14 C19 C18 161.3(4)
C17 C18 C19 C24 64.9(6)
C17 C18 C19 C20 -175.5(5)
C17 C18 C19 C14 -52.6(6)
C12 O2 C22 C21 140.0(5)
C12 O2 C22 C14 14.7(5)
C23 C21 C22 O2 -172.3(5)
C23 C21 C22 C14 -52.2(7)
C15 C14 C22 O2 -96.4(4)
C13 C14 C22 O2 15.7(5)
C19 C14 C22 O2 138.0(4)
C15 C14 C22 C21 142.8(5)
C13 C14 C22 C21 -105.1(5)
C19 C14 C22 C21 17.2(6)
C22 C21 C23 C24 24.1(8)
C21 C23 C24 C25 164.9(5)
C21 C23 C24 C19 35.7(7)
C20 C19 C24 C25 -69.9(6)
C14 C19 C24 C25 164.4(5)
C18 C19 C24 C25 46.1(7)
C20 C19 C24 C23 56.0(6)
C14 C19 C24 C23 -69.7(6)
C18 C19 C24 C23 172.0(5)
O4 S1 C27 C28 -170.8(4)
O3 S1 C27 C28 -36.6(4)
N1 S1 C27 C28 74.7(4)
O4 S1 C27 C32 7.2(4)
O3 S1 C27 C32 141.5(4)
N1 S1 C27 C32 -107.2(4)
C32 C27 C28 C29 -1.2(7)
S1 C27 C28 C29 176.9(4)
C27 C28 C29 C30 -1.9(8)
C28 C29 C30 C31 3.7(8)
C28 C29 C30 C33 -177.5(5)
C29 C30 C31 C32 -2.6(8)
C33 C30 C31 C32 178.5(5)
C28 C27 C32 C31 2.2(7)
S1 C27 C32 C31 -175.9(4)
C30 C31 C32 C27 -0.3(8)

loop_
_platon_squeeze_void_nr
_platon_squeeze_void_average_x
_platon_squeeze_void_average_y
_platon_squeeze_void_average_z
_platon_squeeze_void_volume
_platon_squeeze_void_count_electrons
_platon_squeeze_void_content
1 -0.065 0.500 0.000 213 68 ' '
